data_4089708
loop_
_publ_author_name
'Desai, Sai Puneet'
'Mondal, Moumita'
'Choudhury, Joyanta'

_publ_section_title
;
 Chelating Bis-N-heterocyclic Carbene--Palladium(II) Complexes for
 Oxidative Arene C--H Functionalization
;
_journal_issue 12
_journal_name_full Organometallics
_journal_page_first 2731
_journal_paper_doi 10.1021/om501163m
_journal_volume 34
_journal_year 2015
_chemical_formula_sum 'C16 H18 I2 N4 O Pd'
_chemical_formula_weight 642.54
_space_group_IT_number 2
_space_group_name_Hall '-P 1'
_space_group_name_H-M_alt 'P -1'
_symmetry_cell_setting triclinic
_symmetry_space_group_name_H-M 'P -1'
_atom_sites_solution_hydrogens geom
_atom_sites_solution_primary direct
_atom_sites_solution_secondary difmap
_audit_creation_method SHELXL-97
_cell_angle_alpha 84.785(4)
_cell_angle_beta 74.798(3)
_cell_angle_gamma 62.911(2)
_cell_formula_units_Z 2
_cell_length_a 8.6882(7)
_cell_length_b 9.4594(10)
_cell_length_c 14.0734(11)
_cell_measurement_reflns_used 3504
_cell_measurement_temperature 131(2)
_cell_measurement_theta_max 25.00
_cell_measurement_theta_min 2.42
_cell_volume 993.16(15)
_computing_structure_refinement 'SHELXL-97 (Sheldrick, 2008)'
_computing_structure_solution SIR-92
_diffrn_ambient_temperature 131(2)
_diffrn_measured_fraction_theta_full 1.000
_diffrn_measured_fraction_theta_max 1.000
_diffrn_measurement_device_type 'Bruker P4'
_diffrn_measurement_method '\w scans'
_diffrn_radiation_monochromator graphite
_diffrn_radiation_source 'fine-focus sealed tube'
_diffrn_radiation_type MoK\a
_diffrn_radiation_wavelength 0.71073
_diffrn_reflns_av_R_equivalents 0.0753
_diffrn_reflns_av_sigmaI/netI 0.0417
_diffrn_reflns_limit_h_max 10
_diffrn_reflns_limit_h_min -10
_diffrn_reflns_limit_k_max 11
_diffrn_reflns_limit_k_min -11
_diffrn_reflns_limit_l_max 16
_diffrn_reflns_limit_l_min -16
_diffrn_reflns_number 22650
_diffrn_reflns_theta_full 25.00
_diffrn_reflns_theta_max 25.00
_diffrn_reflns_theta_min 2.42
_exptl_absorpt_coefficient_mu 4.053
_exptl_absorpt_correction_T_max 0.7118
_exptl_absorpt_correction_T_min 0.5131
_exptl_absorpt_correction_type multi-scan
_exptl_absorpt_process_details SADABS
_exptl_crystal_colour yellow
_exptl_crystal_density_diffrn 2.149
_exptl_crystal_density_meas ?
_exptl_crystal_density_method 'not measured'
_exptl_crystal_description Needle
_exptl_crystal_F_000 604
_exptl_crystal_size_max 0.19
_exptl_crystal_size_mid 0.12
_exptl_crystal_size_min 0.09
_refine_diff_density_max 0.780
_refine_diff_density_min -0.540
_refine_diff_density_rms 0.124
_refine_ls_extinction_method none
_refine_ls_goodness_of_fit_ref 1.023
_refine_ls_hydrogen_treatment constr
_refine_ls_matrix_type full
_refine_ls_number_parameters 217
_refine_ls_number_reflns 3504
_refine_ls_number_restraints 0
_refine_ls_restrained_S_all 1.023
_refine_ls_R_factor_all 0.0329
_refine_ls_R_factor_gt 0.0250
_refine_ls_shift/su_max 0.007
_refine_ls_shift/su_mean 0.001
_refine_ls_structure_factor_coef Fsqd
_refine_ls_weighting_details 'calc w=1/[\s^2^(Fo^2^)+(0.0280P)^2^+0.0000P] where P=(Fo^2^+2Fc^2^)/3'
_refine_ls_weighting_scheme calc
_refine_ls_wR_factor_gt 0.0575
_refine_ls_wR_factor_ref 0.0596
_reflns_number_gt 3006
_reflns_number_total 3504
_reflns_threshold_expression >2\s(I)
_cod_data_source_file om501163m_si_002.cif
_cod_data_source_block spdout
_cod_depositor_comments
;
The following automatic conversions were performed:

data item '_symmetry_cell_setting' value 'Triclinic' was changed to
'triclinic' in accordance with the
/home/saulius/struct/COD-crude-data/automatic-downloads/DataCite-retrospective/ACS/depositions/lib/dictionaries/cif_core.dic
dictionary named 'cif_core.dic' version 2.4.2 last updated on
2011-04-26.

data item '_exptl_crystal_density_meas' value 'not measured' was
changed to '?' -- the value is perceived as not measured.

Automatic conversion script
Id: cif_fix_values 6909 2019-04-08 15:41:33Z antanas 
;
_cod_original_sg_symbol_H-M 'P-1   '
_cod_database_code 4089708

loop_
_symmetry_equiv_pos_as_xyz
'x, y, z'
'-x, -y, -z'

loop_
_atom_site_label
_atom_site_type_symbol
_atom_site_fract_x
_atom_site_fract_y
_atom_site_fract_z
_atom_site_U_iso_or_equiv
_atom_site_adp_type
_atom_site_occupancy
_atom_site_symmetry_multiplicity
_atom_site_calc_flag
_atom_site_refinement_flags
C1 C 0.5617(5) 0.0960(4) 0.2314(3) 0.0151(8) Uani 1 1 d .
C2 C 0.5633(6) 0.3607(4) 0.2260(3) 0.0230(9) Uani 1 1 d .
H2A H 0.4746 0.4685 0.2426 0.034 Uiso 1 1 calc R
H2B H 0.6231 0.3515 0.1574 0.034 Uiso 1 1 calc R
H2C H 0.6486 0.3310 0.2649 0.034 Uiso 1 1 calc R
C3 C 0.2946(5) 0.3098(4) 0.2806(3) 0.0171(9) Uani 1 1 d .
H3 H 0.2100 0.4145 0.2972 0.021 Uiso 1 1 calc R
C4 C 0.2627(5) 0.1834(4) 0.2854(3) 0.0153(8) Uani 1 1 d .
H4 H 0.1520 0.1831 0.3056 0.018 Uiso 1 1 calc R
C5 C 0.4579(5) -0.1105(4) 0.2400(3) 0.0159(8) Uani 1 1 d .
H5 H 0.3421 -0.1087 0.2462 0.019 Uiso 1 1 calc R
C6 C 0.5423(5) -0.2193(4) 0.3167(3) 0.0151(8) Uani 1 1 d .
C7 C 0.4669(6) -0.1708(5) 0.4154(3) 0.0330(12) Uani 1 1 d .
H7 H 0.3698 -0.0716 0.4326 0.040 Uiso 1 1 calc R
C8 C 0.5347(7) -0.2679(5) 0.4874(3) 0.0372(13) Uani 1 1 d .
H8 H 0.4823 -0.2337 0.5531 0.045 Uiso 1 1 calc R
C9 C 0.6788(6) -0.4150(4) 0.4647(3) 0.0233(10) Uani 1 1 d .
C10 C 0.8850(7) -0.6538(4) 0.5234(3) 0.0355(12) Uani 1 1 d .
H10A H 0.9090 -0.7007 0.5845 0.053 Uiso 1 1 calc R
H10B H 0.9871 -0.6426 0.4841 0.053 Uiso 1 1 calc R
H10C H 0.8604 -0.7207 0.4885 0.053 Uiso 1 1 calc R
C11 C 0.7546(5) -0.4660(4) 0.3674(3) 0.0198(9) Uani 1 1 d .
H11 H 0.8511 -0.5658 0.3506 0.024 Uiso 1 1 calc R
C12 C 0.6851(5) -0.3666(4) 0.2947(3) 0.0179(9) Uani 1 1 d .
H12 H 0.7371 -0.4010 0.2290 0.021 Uiso 1 1 calc R
C13 C 0.5189(5) -0.2149(4) 0.0671(3) 0.0194(9) Uani 1 1 d .
H13 H 0.4220 -0.2366 0.0755 0.023 Uiso 1 1 calc R
C14 C 0.6432(6) -0.2300(4) -0.0166(3) 0.0223(10) Uani 1 1 d .
H14 H 0.6488 -0.2647 -0.0777 0.027 Uiso 1 1 calc R
C15 C 0.7134(5) -0.1420(4) 0.1007(3) 0.0159(9) Uani 1 1 d .
C16 C 0.9073(6) -0.1723(5) -0.0701(3) 0.0298(11) Uani 1 1 d .
H16A H 0.9142 -0.2101 -0.1328 0.045 Uiso 1 1 calc R
H16B H 1.0177 -0.2351 -0.0519 0.045 Uiso 1 1 calc R
H16C H 0.8858 -0.0632 -0.0744 0.045 Uiso 1 1 calc R
N1 N 0.4774(4) 0.2555(3) 0.2461(2) 0.0160(7) Uani 1 1 d .
N2 N 0.4270(4) 0.0530(3) 0.2544(2) 0.0134(7) Uani 1 1 d .
N3 N 0.5641(4) -0.1606(3) 0.1384(2) 0.0137(7) Uani 1 1 d .
N4 N 0.7611(5) -0.1849(3) 0.0044(2) 0.0192(8) Uani 1 1 d .
O1 O 0.7343(4) -0.5013(3) 0.54267(19) 0.0302(8) Uani 1 1 d .
Pd1 Pd 0.81288(4) -0.06851(3) 0.18626(2) 0.01331(9) Uani 1 1 d .
I1 I 0.91458(3) 0.02322(3) 0.321053(18) 0.02065(9) Uani 1 1 d .
I2 I 1.12569(4) -0.32162(3) 0.12980(2) 0.02695(9) Uani 1 1 d .

loop_
_atom_site_aniso_label
_atom_site_aniso_U_11
_atom_site_aniso_U_22
_atom_site_aniso_U_33
_atom_site_aniso_U_23
_atom_site_aniso_U_13
_atom_site_aniso_U_12
C1 0.023(2) 0.0158(19) 0.0103(19) 0.0021(15) -0.0069(17) -0.0104(17)
C2 0.025(2) 0.0180(19) 0.032(2) 0.0049(17) -0.015(2) -0.0109(18)
C3 0.017(2) 0.0150(18) 0.016(2) -0.0029(15) -0.0042(17) -0.0035(16)
C4 0.010(2) 0.0222(19) 0.0119(19) 0.0002(15) -0.0011(16) -0.0064(16)
C5 0.013(2) 0.0183(18) 0.017(2) -0.0009(15) -0.0013(17) -0.0083(16)
C6 0.016(2) 0.0205(19) 0.0127(19) 0.0013(15) 0.0002(17) -0.0136(16)
C7 0.032(3) 0.025(2) 0.022(2) 0.0018(18) -0.001(2) 0.001(2)
C8 0.040(3) 0.033(2) 0.012(2) -0.0019(18) 0.000(2) 0.003(2)
C9 0.031(3) 0.021(2) 0.018(2) 0.0024(17) -0.007(2) -0.0116(18)
C10 0.049(3) 0.021(2) 0.028(3) 0.0037(18) -0.021(2) -0.004(2)
C11 0.023(2) 0.0139(18) 0.020(2) -0.0014(16) -0.0075(19) -0.0046(17)
C12 0.025(2) 0.0158(18) 0.014(2) 0.0002(15) -0.0046(18) -0.0107(17)
C13 0.022(2) 0.0177(19) 0.024(2) -0.0001(16) -0.0083(19) -0.0124(17)
C14 0.031(3) 0.024(2) 0.017(2) -0.0038(17) -0.010(2) -0.0136(19)
C15 0.019(2) 0.0149(18) 0.015(2) 0.0052(15) -0.0052(17) -0.0083(16)
C16 0.033(3) 0.034(2) 0.018(2) -0.0004(18) 0.004(2) -0.016(2)
N1 0.0199(18) 0.0159(15) 0.0159(17) 0.0013(13) -0.0057(15) -0.0106(14)
N2 0.0132(17) 0.0167(15) 0.0131(16) -0.0002(12) -0.0034(14) -0.0088(13)
N3 0.0139(17) 0.0141(14) 0.0126(16) -0.0009(12) -0.0017(14) -0.0064(13)
N4 0.0220(19) 0.0216(16) 0.0121(17) -0.0007(13) 0.0001(15) -0.0101(15)
O1 0.0377(19) 0.0241(14) 0.0160(15) 0.0050(12) -0.0102(14) -0.0021(13)
Pd1 0.01100(16) 0.01491(15) 0.01484(16) 0.00253(11) -0.00367(13) -0.00664(12)
I1 0.02058(16) 0.02501(15) 0.02203(15) 0.00333(11) -0.00952(12) -0.01322(12)
I2 0.01560(15) 0.02160(15) 0.03774(18) 0.00386(12) -0.00564(13) -0.00441(11)

loop_
_atom_type_symbol
_atom_type_description
_atom_type_scat_dispersion_real
_atom_type_scat_dispersion_imag
_atom_type_scat_source
C C 0.0033 0.0016 'International Tables Vol C Tables 4.2.6.8 and 6.1.1.4'
H H 0.0000 0.0000 'International Tables Vol C Tables 4.2.6.8 and 6.1.1.4'
N N 0.0061 0.0033 'International Tables Vol C Tables 4.2.6.8 and 6.1.1.4'
O O 0.0106 0.0060 'International Tables Vol C Tables 4.2.6.8 and 6.1.1.4'
Pd Pd -0.9988 1.0072 'International Tables Vol C Tables 4.2.6.8 and 6.1.1.4'
I I -0.4742 1.8119 'International Tables Vol C Tables 4.2.6.8 and 6.1.1.4'

loop_
_geom_angle_atom_site_label_1
_geom_angle_atom_site_label_2
_geom_angle_atom_site_label_3
_geom_angle
N1 C1 N2 104.0(3)
N1 C1 Pd1 136.1(3)
N2 C1 Pd1 119.8(2)
N1 C2 H2A 109.5
N1 C2 H2B 109.5
H2A C2 H2B 109.5
N1 C2 H2C 109.5
H2A C2 H2C 109.5
H2B C2 H2C 109.5
C4 C3 N1 107.1(3)
C4 C3 H3 126.4
N1 C3 H3 126.4
C3 C4 N2 106.4(3)
C3 C4 H4 126.8
N2 C4 H4 126.8
N2 C5 N3 106.8(3)
N2 C5 C6 112.0(3)
N3 C5 C6 113.8(3)
N2 C5 H5 108.0
N3 C5 H5 108.0
C6 C5 H5 108.0
C12 C6 C7 117.9(3)
C12 C6 C5 123.6(3)
C7 C6 C5 118.5(3)
C8 C7 C6 120.5(4)
C8 C7 H7 119.7
C6 C7 H7 119.8
C7 C8 C9 121.3(4)
C7 C8 H8 119.4
C9 C8 H8 119.4
O1 C9 C8 116.0(4)
O1 C9 C11 124.8(3)
C8 C9 C11 119.2(4)
O1 C10 H10A 109.5
O1 C10 H10B 109.5
H10A C10 H10B 109.5
O1 C10 H10C 109.5
H10A C10 H10C 109.5
H10B C10 H10C 109.5
C9 C11 C12 119.2(3)
C9 C11 H11 120.4
C12 C11 H11 120.4
C6 C12 C11 122.0(4)
C6 C12 H12 119.0
C11 C12 H12 119.0
C14 C13 N3 105.9(4)
C14 C13 H13 127.0
N3 C13 H13 127.0
C13 C14 N4 107.7(4)
C13 C14 H14 126.2
N4 C14 H14 126.2
N3 C15 N4 104.5(3)
N3 C15 Pd1 120.5(3)
N4 C15 Pd1 134.9(3)
N4 C16 H16A 109.5
N4 C16 H16B 109.5
H16A C16 H16B 109.5
N4 C16 H16C 109.5
H16A C16 H16C 109.5
H16B C16 H16C 109.5
C1 N1 C3 111.1(3)
C1 N1 C2 125.6(3)
C3 N1 C2 123.3(3)
C1 N2 C4 111.3(3)
C1 N2 C5 122.4(3)
C4 N2 C5 126.2(3)
C15 N3 C13 111.4(3)
C15 N3 C5 122.0(3)
C13 N3 C5 126.2(3)
C15 N4 C14 110.5(3)
C15 N4 C16 125.3(4)
C14 N4 C16 123.9(3)
C9 O1 C10 118.4(3)
C15 Pd1 C1 83.38(16)
C15 Pd1 I1 172.15(11)
C1 Pd1 I1 92.51(11)
C15 Pd1 I2 90.13(11)
C1 Pd1 I2 170.58(11)
I1 Pd1 I2 93.105(14)

loop_
_geom_bond_atom_site_label_1
_geom_bond_atom_site_label_2
_geom_bond_distance
C1 N1 1.352(4)
C1 N2 1.360(5)
C1 Pd1 1.987(4)
C2 N1 1.464(5)
C2 H2A 0.9600
C2 H2B 0.9600
C2 H2C 0.9600
C3 C4 1.338(5)
C3 N1 1.385(5)
C3 H3 0.9300
C4 N2 1.384(4)
C4 H4 0.9300
C5 N2 1.468(4)
C5 N3 1.468(5)
C5 C6 1.512(5)
C5 H5 0.9800
C6 C12 1.371(5)
C6 C7 1.391(5)
C7 C8 1.367(6)
C7 H7 0.9300
C8 C9 1.375(6)
C8 H8 0.9300
C9 O1 1.364(5)
C9 C11 1.379(5)
C10 O1 1.426(5)
C10 H10A 0.9600
C10 H10B 0.9600
C10 H10C 0.9600
C11 C12 1.389(5)
C11 H11 0.9300
C12 H12 0.9300
C13 C14 1.340(5)
C13 N3 1.382(5)
C13 H13 0.9300
C14 N4 1.377(5)
C14 H14 0.9300
C15 N3 1.350(5)
C15 N4 1.351(5)
C15 Pd1 1.982(4)
C16 N4 1.464(5)
C16 H16A 0.9600
C16 H16B 0.9600
C16 H16C 0.9600
Pd1 I1 2.6474(4)
Pd1 I2 2.6528(4)

loop_
_geom_torsion_atom_site_label_1
_geom_torsion_atom_site_label_2
_geom_torsion_atom_site_label_3
_geom_torsion_atom_site_label_4
_geom_torsion
N1 C3 C4 N2 0.4(4)
N2 C5 C6 C12 -133.5(4)
N3 C5 C6 C12 -12.2(5)
N2 C5 C6 C7 49.2(5)
N3 C5 C6 C7 170.5(4)
C12 C6 C7 C8 0.1(7)
C5 C6 C7 C8 177.6(4)
C6 C7 C8 C9 0.3(8)
C7 C8 C9 O1 -179.9(5)
C7 C8 C9 C11 -0.8(8)
O1 C9 C11 C12 179.9(4)
C8 C9 C11 C12 0.9(7)
C7 C6 C12 C11 -0.1(6)
C5 C6 C12 C11 -177.3(4)
C9 C11 C12 C6 -0.5(6)
N3 C13 C14 N4 -0.2(4)
N2 C1 N1 C3 1.9(4)
Pd1 C1 N1 C3 -179.1(3)
N2 C1 N1 C2 -176.3(3)
Pd1 C1 N1 C2 2.7(6)
C4 C3 N1 C1 -1.5(4)
C4 C3 N1 C2 176.7(3)
N1 C1 N2 C4 -1.6(4)
Pd1 C1 N2 C4 179.2(2)
N1 C1 N2 C5 174.3(3)
Pd1 C1 N2 C5 -4.9(5)
C3 C4 N2 C1 0.7(4)
C3 C4 N2 C5 -175.0(3)
N3 C5 N2 C1 -50.7(4)
C6 C5 N2 C1 74.6(4)
N3 C5 N2 C4 124.5(4)
C6 C5 N2 C4 -110.2(4)
N4 C15 N3 C13 0.2(4)
Pd1 C15 N3 C13 -179.1(2)
N4 C15 N3 C5 -173.5(3)
Pd1 C15 N3 C5 7.3(4)
C14 C13 N3 C15 0.0(4)
C14 C13 N3 C5 173.3(3)
N2 C5 N3 C15 49.4(4)
C6 C5 N3 C15 -74.8(4)
N2 C5 N3 C13 -123.3(4)
C6 C5 N3 C13 112.5(4)
N3 C15 N4 C14 -0.3(4)
Pd1 C15 N4 C14 178.8(3)
N3 C15 N4 C16 174.5(3)
Pd1 C15 N4 C16 -6.4(6)
C13 C14 N4 C15 0.3(4)
C13 C14 N4 C16 -174.6(3)
C8 C9 O1 C10 -179.0(4)
C11 C9 O1 C10 2.0(7)
N3 C15 Pd1 C1 -48.0(3)
N4 C15 Pd1 C1 133.0(4)
N3 C15 Pd1 I1 10.8(9)
N4 C15 Pd1 I1 -168.2(5)
N3 C15 Pd1 I2 125.2(3)
N4 C15 Pd1 I2 -53.8(4)
N1 C1 Pd1 C15 -132.4(4)
N2 C1 Pd1 C15 46.5(3)
N1 C1 Pd1 I1 54.3(4)
N2 C1 Pd1 I1 -126.8(3)
N1 C1 Pd1 I2 -179.1(4)
N2 C1 Pd1 I2 -0.2(9)
